data_8101401
loop_
_publ_author_name
'Geupel, Sandra'
'Belger, Andre'
'Paufler, Peter'
'Graw, Gerald'

_publ_section_title
;
 Refinement of the crystal structure of holmium tetranickel boride,
 HoNi~4~B
;
_journal_coden_ASTM ZKNSFT
_journal_issue 4
_journal_name_full 'Zeitschrift f\"ur Kristallographie - New Crystal Structures'
_journal_page_first 481
_journal_page_last 482
_journal_paper_doi 10.1515/ncrs-2000-0411
_journal_volume 215
_journal_year 2000
_chemical_formula_structural 'Ho1 Ni4 B1'
_chemical_formula_sum 'B Ho Ni4'
_chemical_formula_weight 410.50
_chemical_melting_point 1520
_space_group_IT_number 191
_symmetry_cell_setting hexagonal
_symmetry_Int_Tables_number 191
_symmetry_space_group_name_Hall '-P 6 2'
_symmetry_space_group_name_H-M 'P 6/m m m'
_cell_angle_alpha 90.00
_cell_angle_beta 90.00
_cell_angle_gamma 120.00
_cell_formula_units_Z 2
_cell_length_a 4.9696(4)
_cell_length_b 4.9696(4)
_cell_length_c 6.9419(5)
_cell_measurement_temperature 300(2)
_cell_volume 148.475(19)
_diffrn_ambient_temperature 300(2)
_exptl_crystal_density_diffrn 9.181
_exptl_crystal_density_meas 9.13(1)
_pd_calc_method 'Rietveld refinement'
_pd_proc_ls_prof_R_factor 0.072
_pd_proc_ls_prof_wR_expected 0.041
_pd_proc_ls_prof_wR_factor 0.099
_cod_original_formula_sum 'B1 Ho1 Ni4'
_cod_database_code 8101401

loop_
_symmetry_equiv_pos_as_xyz
'x, y, z'
'-x, -y, -z'
'x-y, x, z'
'y-x, -x, -z'
'-y, x-y, z'
'y, y-x, -z'
'-x, -y, z'
'x, y, -z'
'y-x, -x, z'
'x-y, x, -z'
'y, y-x, z'
'-y, x-y, -z'
'-y, -x, z'
'y, x, -z'
'-x, y-x, z'
'x, x-y, -z'
'y-x, y, z'
'x-y, -y, -z'
'y, x, z'
'-y, -x, -z'
'x, x-y, z'
'-x, y-x, -z'
'x-y, -y, z'
'y-x, y, -z'

loop_
_atom_site_label
_atom_site_type_symbol
_atom_site_fract_x
_atom_site_fract_y
_atom_site_fract_z
_atom_site_U_iso_or_equiv
_atom_site_adp_type
_atom_site_occupancy
_atom_site_calc_flag
_atom_site_refinement_flags
_atom_site_disorder_assembly
_atom_site_disorder_group
Ni1 Ni 0.5000 0.0000 0.2091(1) 0.0082(3) Uiso 1 d S . .
Ni2 Ni 0.3333 0.6667 0.5000 0.0082(3) Uiso 1 d S . .
B B 0.3333 0.6667 0.0000 0.0082(3) Uiso 1 d S . .
Ho1 Ho 0.0000 0.0000 0.5000 0.0082(3) Uiso 1 d S . .
Ho2 Ho 0.0000 0.0000 0.0000 0.0082(3) Uiso 1 d S . .

loop_
_geom_bond_atom_site_label_1
_geom_bond_atom_site_label_2
_geom_bond_distance
_geom_bond_publ_flag
Ho1 Ho2 3.4709(3) ?
Ho1 Ni1 3.2019(5) ?
Ho1 Ni2 2.8692(2) ?
Ho2 Ni1 2.8777(4) ?
Ho2 B 2.8692(2) ?
Ni1 B 2.0409(5) ?
Ni1 Ni1 2.4848(2) ?
Ni1 Ni1 2.9031(10) ?
Ni1 Ni2 2.4771(6) ?
Ni2 Ni2 2.8692(2) ?
